data_4037776
loop_
_publ_author_name
'Wang, Jie'
'Zhao, Zi-Biao'
'Zhao, Yanan'
'Luo, Gen'
'Zhu, Zhou-Hao'
'Luo, Yi'
'Zhou, Yong-Gui'

_publ_section_title
;
 Chiral and Regenerable NAD(P)H Models Enabled Biomimetic Asymmetric
 Reduction: Design, Synthesis, Scope and Mechanistic Studies.
;
_journal_name_full 'The Journal of organic chemistry'
_journal_paper_doi 10.1021/acs.joc.9b03054
_journal_year 2019
_chemical_absolute_configuration unk
_chemical_formula_sum 'C24 H17 N'
_chemical_formula_weight 319.38
_space_group_crystal_system orthorhombic
_space_group_IT_number 19
_space_group_name_Hall 'P 2ac 2ab'
_space_group_name_H-M_alt 'P 21 21 21'
_atom_sites_solution_hydrogens geom
_audit_creation_method SHELXL-2013
_cell_angle_alpha 90
_cell_angle_beta 90
_cell_angle_gamma 90
_cell_formula_units_Z 4
_cell_length_a 8.6813(2)
_cell_length_b 10.6444(3)
_cell_length_c 19.1425(6)
_cell_measurement_reflns_used 7245
_cell_measurement_temperature 298(2)
_cell_measurement_theta_max 139.631
_cell_measurement_theta_min 9.240
_cell_volume 1768.91(8)
_computing_cell_refinement 'Bruker SAINT'
_computing_data_collection 'Bruker APEX2'
_computing_data_reduction 'Bruker SAINT'
_computing_molecular_graphics 'Bruker SHELXTL'
_computing_publication_material 'Bruker SHELXTL'
_computing_structure_refinement 'SHELXL-2013 (Sheldrick, 2013)'
_computing_structure_solution 'SHELXS-97 (Sheldrick 2008)'
_diffrn_ambient_temperature 298(2)
_diffrn_measured_fraction_theta_full 0.987
_diffrn_measured_fraction_theta_max 0.988
_diffrn_measurement_device_type 'Bruker APEX-II CCD'
_diffrn_measurement_method '\f and \w scans'
_diffrn_radiation_type CuK\a
_diffrn_radiation_wavelength 1.54178
_diffrn_reflns_av_R_equivalents 0.0452
_diffrn_reflns_av_unetI/netI 0.0364
_diffrn_reflns_Laue_measured_fraction_full 0.987
_diffrn_reflns_Laue_measured_fraction_max 0.988
_diffrn_reflns_limit_h_max 10
_diffrn_reflns_limit_h_min -9
_diffrn_reflns_limit_k_max 12
_diffrn_reflns_limit_k_min -12
_diffrn_reflns_limit_l_max 23
_diffrn_reflns_limit_l_min -20
_diffrn_reflns_number 12779
_diffrn_reflns_point_group_measured_fraction_full 0.988
_diffrn_reflns_point_group_measured_fraction_max 0.987
_diffrn_reflns_theta_full 67.679
_diffrn_reflns_theta_max 70.105
_diffrn_reflns_theta_min 4.620
_exptl_absorpt_coefficient_mu 0.530
_exptl_absorpt_correction_T_max 0.7533
_exptl_absorpt_correction_T_min 0.6040
_exptl_absorpt_correction_type multi-scan
_exptl_absorpt_process_details sadabs
_exptl_crystal_colour colorless
_exptl_crystal_density_diffrn 1.199
_exptl_crystal_description prismatic
_exptl_crystal_F_000 672
_exptl_crystal_size_max 0.20
_exptl_crystal_size_mid 0.16
_exptl_crystal_size_min 0.11
_refine_diff_density_max 0.095
_refine_diff_density_min -0.111
_refine_diff_density_rms 0.024
_refine_ls_abs_structure_details
; 
 Flack x determined using 1160 quotients [(I+)-(I-)]/[(I+)+(I-)] 
 (Parsons and Flack (2004), Acta Cryst. A60, s61). 
;
_refine_ls_abs_structure_Flack -0.3(4)
_refine_ls_extinction_coef 0.050(3)
_refine_ls_extinction_expression Fc^*^=kFc[1+0.001xFc^2^\l^3^/sin(2\q)]^-1/4^
_refine_ls_extinction_method SHELXL
_refine_ls_goodness_of_fit_ref 1.076
_refine_ls_hydrogen_treatment constr
_refine_ls_matrix_type full
_refine_ls_number_parameters 228
_refine_ls_number_reflns 3313
_refine_ls_number_restraints 0
_refine_ls_restrained_S_all 1.076
_refine_ls_R_factor_all 0.0427
_refine_ls_R_factor_gt 0.0375
_refine_ls_shift/su_max 0.003
_refine_ls_shift/su_mean 0.000
_refine_ls_structure_factor_coef Fsqd
_refine_ls_weighting_details 'w=1/[\s^2^(Fo^2^)+(0.0472P)^2^+0.0993P] where P=(Fo^2^+2Fc^2^)/3'
_refine_ls_weighting_scheme calc
_refine_ls_wR_factor_gt 0.0948
_refine_ls_wR_factor_ref 0.1001
_reflns_Friedel_coverage 0.733
_reflns_Friedel_fraction_full 0.988
_reflns_Friedel_fraction_max 0.985
_reflns_number_gt 2986
_reflns_number_total 3313
_reflns_threshold_expression 'I > 2\s(I)'
_cod_data_source_file jo9b03054_si_002.cif
_cod_data_source_block cu_d8v17778_0m
_cod_database_code 4037776
_shelx_space_group_comment
; 
The symmetry employed for this shelxl refinement is uniquely defined 
by the following loop, which should always be used as a source of 
symmetry information in preference to the above space-group names. 
They are only intended as comments. 
;
_shelxl_version_number 2013-4

loop_
_space_group_symop_operation_xyz
'x, y, z'
'-x+1/2, -y, z+1/2'
'-x, y+1/2, -z+1/2'
'x+1/2, -y+1/2, -z'

loop_
_atom_site_label
_atom_site_type_symbol
_atom_site_fract_x
_atom_site_fract_y
_atom_site_fract_z
_atom_site_U_iso_or_equiv
_atom_site_adp_type
_atom_site_occupancy
_atom_site_site_symmetry_order
_atom_site_calc_flag
_atom_site_refinement_flags_posn
_atom_site_refinement_flags_adp
N1 N 0.3168(2) 0.34473(18) 0.67828(10) 0.0601(5) Uani 1 1 d . .
C1 C 0.4208(3) 0.4157(2) 0.70653(13) 0.0650(6) Uani 1 1 d . .
H1 H 0.4401 0.4044 0.7539 0.078 Uiso 1 1 calc R U
C2 C 0.5082(2) 0.5098(2) 0.67115(14) 0.0630(6) Uani 1 1 d . .
C3 C 0.6187(3) 0.5816(3) 0.70717(18) 0.0806(8) Uani 1 1 d . .
H3 H 0.6320 0.5712 0.7550 0.097 Uiso 1 1 calc R U
C4 C 0.7058(4) 0.6659(3) 0.6716(2) 0.1007(11) Uani 1 1 d . .
H4 H 0.7787 0.7140 0.6952 0.121 Uiso 1 1 calc R U
C5 C 0.6861(4) 0.6805(3) 0.6002(2) 0.1032(12) Uani 1 1 d . .
H5 H 0.7480 0.7373 0.5762 0.124 Uiso 1 1 calc R U
C6 C 0.5766(3) 0.6127(2) 0.56378(17) 0.0802(8) Uani 1 1 d . .
H6 H 0.5652 0.6241 0.5159 0.096 Uiso 1 1 calc R U
C7 C 0.4832(2) 0.5270(2) 0.59923(14) 0.0597(6) Uani 1 1 d . .
C8 C 0.3614(2) 0.45425(19) 0.56673(12) 0.0528(5) Uani 1 1 d . .
C9 C 0.3154(3) 0.4693(2) 0.49704(12) 0.0654(6) Uani 1 1 d . .
H9 H 0.3643 0.5288 0.4692 0.078 Uiso 1 1 calc R U
C10 C 0.1992(3) 0.3974(3) 0.46934(14) 0.0704(7) Uani 1 1 d . .
H10 H 0.1693 0.4095 0.4232 0.084 Uiso 1 1 calc R U
C11 C 0.1262(3) 0.3072(2) 0.50946(12) 0.0638(6) Uani 1 1 d . .
H11 H 0.0488 0.2582 0.4898 0.077 Uiso 1 1 calc R U
C12 C 0.1671(2) 0.28907(19) 0.57846(11) 0.0526(5) Uani 1 1 d . .
C13 C 0.2836(2) 0.36488(19) 0.60786(11) 0.0504(5) Uani 1 1 d . .
C14 C 0.0863(2) 0.19093(19) 0.62058(11) 0.0506(5) Uani 1 1 d . .
C15 C 0.1489(2) 0.0677(2) 0.62289(11) 0.0529(5) Uani 1 1 d . .
C16 C 0.2881(3) 0.0348(2) 0.58860(13) 0.0653(6) Uani 1 1 d . .
H16 H 0.3422 0.0960 0.5641 0.078 Uiso 1 1 calc R U
C17 C 0.3440(3) -0.0845(3) 0.59095(16) 0.0824(8) Uani 1 1 d . .
H17 H 0.4355 -0.1038 0.5681 0.099 Uiso 1 1 calc R U
C18 C 0.2653(4) -0.1783(3) 0.62736(18) 0.0905(9) Uani 1 1 d . .
H18 H 0.3049 -0.2595 0.6290 0.109 Uiso 1 1 calc R U
C19 C 0.1305(3) -0.1509(2) 0.66042(15) 0.0766(7) Uani 1 1 d . .
H19 H 0.0775 -0.2144 0.6836 0.092 Uiso 1 1 calc R U
C20 C 0.0701(3) -0.0283(2) 0.66017(12) 0.0585(5) Uani 1 1 d . .
C21 C -0.0676(3) 0.0031(2) 0.69535(13) 0.0663(6) Uani 1 1 d . .
H21 H -0.1197 -0.0580 0.7208 0.080 Uiso 1 1 calc R U
C22 C -0.1244(3) 0.1209(2) 0.69248(13) 0.0659(6) Uani 1 1 d . .
H22 H -0.2148 0.1394 0.7164 0.079 Uiso 1 1 calc R U
C23 C -0.0501(3) 0.2178(2) 0.65389(12) 0.0591(6) Uani 1 1 d . .
C24 C -0.1240(3) 0.3456(2) 0.64876(15) 0.0784(8) Uani 1 1 d . .
H24A H -0.0465 0.4094 0.6533 0.118 Uiso 1 1 calc R U
H24B H -0.1986 0.3550 0.6854 0.118 Uiso 1 1 calc R U
H24C H -0.1741 0.3539 0.6043 0.118 Uiso 1 1 calc R U

loop_
_atom_site_aniso_label
_atom_site_aniso_U_11
_atom_site_aniso_U_22
_atom_site_aniso_U_33
_atom_site_aniso_U_23
_atom_site_aniso_U_13
_atom_site_aniso_U_12
N1 0.0573(10) 0.0648(12) 0.0581(11) 0.0019(9) -0.0022(8) -0.0039(9)
C1 0.0603(13) 0.0715(15) 0.0631(14) -0.0065(11) -0.0033(10) -0.0005(11)
C2 0.0506(11) 0.0527(12) 0.0856(18) -0.0156(11) 0.0025(10) 0.0055(10)
C3 0.0613(14) 0.0685(15) 0.112(2) -0.0273(15) -0.0022(14) -0.0018(12)
C4 0.0690(17) 0.0708(19) 0.162(4) -0.035(2) 0.0043(19) -0.0113(14)
C5 0.080(2) 0.0609(17) 0.169(4) -0.009(2) 0.034(2) -0.0170(14)
C6 0.0705(15) 0.0546(14) 0.115(2) -0.0022(14) 0.0242(15) -0.0063(12)
C7 0.0506(11) 0.0424(11) 0.0861(17) -0.0063(11) 0.0141(10) 0.0058(9)
C8 0.0519(11) 0.0422(10) 0.0642(13) -0.0009(9) 0.0097(9) 0.0091(9)
C9 0.0693(14) 0.0595(13) 0.0672(15) 0.0143(11) 0.0146(11) 0.0084(11)
C10 0.0749(15) 0.0769(16) 0.0594(14) 0.0074(12) -0.0019(11) 0.0074(13)
C11 0.0642(14) 0.0641(13) 0.0631(14) 0.0005(11) -0.0079(10) 0.0016(11)
C12 0.0501(10) 0.0493(11) 0.0583(12) -0.0013(9) -0.0012(9) 0.0058(9)
C13 0.0499(10) 0.0453(10) 0.0561(12) -0.0018(9) 0.0032(8) 0.0063(8)
C14 0.0460(10) 0.0500(11) 0.0558(12) -0.0021(9) -0.0031(8) 0.0004(8)
C15 0.0485(10) 0.0528(12) 0.0575(12) -0.0014(9) -0.0012(9) -0.0004(9)
C16 0.0559(12) 0.0608(13) 0.0791(16) 0.0017(12) 0.0104(11) 0.0057(10)
C17 0.0742(16) 0.0712(16) 0.102(2) 0.0010(15) 0.0174(15) 0.0201(13)
C18 0.097(2) 0.0592(16) 0.115(2) 0.0078(15) 0.0126(18) 0.0240(15)
C19 0.0849(17) 0.0569(14) 0.0880(18) 0.0122(13) 0.0024(14) -0.0002(13)
C20 0.0576(12) 0.0554(12) 0.0626(13) 0.0028(10) -0.0008(10) -0.0051(10)
C21 0.0609(13) 0.0685(15) 0.0696(15) 0.0048(12) 0.0082(11) -0.0107(11)
C22 0.0503(11) 0.0783(16) 0.0690(14) -0.0070(12) 0.0111(10) -0.0037(11)
C23 0.0525(11) 0.0604(13) 0.0645(14) -0.0095(11) -0.0015(10) 0.0050(10)
C24 0.0715(15) 0.0727(17) 0.0909(19) -0.0077(14) 0.0086(13) 0.0203(13)

loop_
_atom_type_symbol
_atom_type_description
_atom_type_scat_dispersion_real
_atom_type_scat_dispersion_imag
_atom_type_scat_source
C C 0.0181 0.0091 'International Tables Vol C Tables 4.2.6.8 and 6.1.1.4'
H H 0.0000 0.0000 'International Tables Vol C Tables 4.2.6.8 and 6.1.1.4'
N N 0.0311 0.0180 'International Tables Vol C Tables 4.2.6.8 and 6.1.1.4'

loop_
_geom_angle_atom_site_label_1
_geom_angle_atom_site_label_2
_geom_angle_atom_site_label_3
_geom_angle
C1 N1 C13 117.2(2)
N1 C1 C2 125.6(2)
N1 C1 H1 117.2
C2 C1 H1 117.2
C7 C2 C3 121.0(3)
C7 C2 C1 118.3(2)
C3 C2 C1 120.7(3)
C4 C3 C2 119.6(3)
C4 C3 H3 120.2
C2 C3 H3 120.2
C3 C4 C5 120.0(3)
C3 C4 H4 120.0
C5 C4 H4 120.0
C6 C5 C4 121.6(3)
C6 C5 H5 119.2
C4 C5 H5 119.2
C5 C6 C7 119.7(3)
C5 C6 H6 120.2
C7 C6 H6 120.2
C6 C7 C2 118.1(2)
C6 C7 C8 124.3(3)
C2 C7 C8 117.6(2)
C9 C8 C13 118.3(2)
C9 C8 C7 123.7(2)
C13 C8 C7 118.1(2)
C10 C9 C8 120.9(2)
C10 C9 H9 119.6
C8 C9 H9 119.6
C9 C10 C11 120.6(2)
C9 C10 H10 119.7
C11 C10 H10 119.7
C12 C11 C10 120.6(2)
C12 C11 H11 119.7
C10 C11 H11 119.7
C11 C12 C13 119.1(2)
C11 C12 C14 119.5(2)
C13 C12 C14 121.40(19)
N1 C13 C8 123.06(19)
N1 C13 C12 116.45(19)
C8 C13 C12 120.48(19)
C23 C14 C15 120.5(2)
C23 C14 C12 120.60(19)
C15 C14 C12 118.86(18)
C16 C15 C14 122.6(2)
C16 C15 C20 117.7(2)
C14 C15 C20 119.68(19)
C17 C16 C15 121.3(2)
C17 C16 H16 119.4
C15 C16 H16 119.4
C16 C17 C18 120.7(3)
C16 C17 H17 119.7
C18 C17 H17 119.7
C19 C18 C17 119.9(3)
C19 C18 H18 120.0
C17 C18 H18 120.0
C18 C19 C20 121.2(2)
C18 C19 H19 119.4
C20 C19 H19 119.4
C19 C20 C21 122.3(2)
C19 C20 C15 119.3(2)
C21 C20 C15 118.4(2)
C22 C21 C20 120.7(2)
C22 C21 H21 119.7
C20 C21 H21 119.7
C21 C22 C23 121.9(2)
C21 C22 H22 119.0
C23 C22 H22 119.0
C14 C23 C22 118.7(2)
C14 C23 C24 121.6(2)
C22 C23 C24 119.6(2)
C23 C24 H24A 109.5
C23 C24 H24B 109.5
H24A C24 H24B 109.5
C23 C24 H24C 109.5
H24A C24 H24C 109.5
H24B C24 H24C 109.5

loop_
_geom_bond_atom_site_label_1
_geom_bond_atom_site_label_2
_geom_bond_distance
N1 C1 1.295(3)
N1 C13 1.395(3)
C1 C2 1.428(3)
C1 H1 0.9300
C2 C7 1.406(4)
C2 C3 1.407(3)
C3 C4 1.357(4)
C3 H3 0.9300
C4 C5 1.387(6)
C4 H4 0.9300
C5 C6 1.382(4)
C5 H5 0.9300
C6 C7 1.397(3)
C6 H6 0.9300
C7 C8 1.451(3)
C8 C9 1.402(3)
C8 C13 1.407(3)
C9 C10 1.373(4)
C9 H9 0.9300
C10 C11 1.384(4)
C10 H10 0.9300
C11 C12 1.381(3)
C11 H11 0.9300
C12 C13 1.411(3)
C12 C14 1.494(3)
C14 C23 1.375(3)
C14 C15 1.420(3)
C15 C16 1.419(3)
C15 C20 1.422(3)
C16 C17 1.360(3)
C16 H16 0.9300
C17 C18 1.397(4)
C17 H17 0.9300
C18 C19 1.361(4)
C18 H18 0.9300
C19 C20 1.407(3)
C19 H19 0.9300
C20 C21 1.412(3)
C21 C22 1.349(3)
C21 H21 0.9300
C22 C23 1.423(3)
C22 H22 0.9300
C23 C24 1.508(3)
C24 H24A 0.9600
C24 H24B 0.9600
C24 H24C 0.9600
